data_4307228
loop_
_publ_author_name
'Felipe G\'andara'
'Alberto Garc\'ia-Cort\'es'
'Concepci\'on Cascales'
'Berta G\'omez-Lor'
'Enrique Guti\'errez-Puebla'
'Marta Iglesias'
'Angeles Monge'
'Natalia Snejko'

_publ_contact_author
;
        E. Gutierrez-Puebla
        Instituto de Ciencia de Materiales
        CSIC
        Campus de Cantoblanco
        28049 MADRID
        Spain
;
_publ_contact_author_email egutierrez@icmm.csic.es
_publ_contact_author_fax '34 1 372-0623'
_publ_contact_author_phone '34 1 334-9024'
_publ_section_title
;
Rare Earth Arenedisulfonate Metal-Organic Frameworks: An Approach
toward Polyhedral Diversity and Variety of Functional Compounds
;
_journal_name_full 'Inorganic Chemistry'
_journal_page_first 3475
_journal_page_last 3484
_journal_paper_doi 10.1021/ic0617689
_journal_volume 46
_journal_year 2007
_chemical_formula_moiety 'C40 H36 Nd4 O32 S8'
_chemical_formula_sum 'C40 H36 Nd4 O32 S8'
_chemical_formula_weight 1862.13
_chemical_name_systematic LnPF-2
_space_group_IT_number 9
_symmetry_cell_setting monoclinic
_symmetry_space_group_name_Hall 'C -2yc'
_symmetry_space_group_name_H-M 'C 1 c 1'
_atom_sites_solution_hydrogens geom
_atom_sites_solution_primary direct
_atom_sites_solution_secondary difmap
_audit_creation_method SHELXL-97
_cell_angle_alpha 90.00
_cell_angle_beta 98.4480(10)
_cell_angle_gamma 90.00
_cell_formula_units_Z 4
_cell_length_a 19.5105(14)
_cell_length_b 10.5594(8)
_cell_length_c 25.3401(18)
_cell_measurement_reflns_used 5886
_cell_measurement_temperature 296(2)
_cell_measurement_theta_max 28.79
_cell_measurement_theta_min 2.29
_cell_volume 5163.9(7)
_computing_cell_refinement 'Bruker SMART'
_computing_data_collection 'Bruker SMART'
_computing_data_reduction 'Bruker SAINT'
_computing_molecular_graphics 'Bruker SHELXTL'
_computing_publication_material 'Bruker SHELXTL'
_computing_structure_refinement 'SHELXL-97 (Sheldrick, 1997)'
_computing_structure_solution 'SHELXS-97 (Sheldrick, 1990)'
_diffrn_ambient_temperature 296(2)
_diffrn_measured_fraction_theta_full 0.923
_diffrn_measured_fraction_theta_max 0.923
_diffrn_measurement_device_type 'CCD area detector'
_diffrn_measurement_method 'phi and omega scans'
_diffrn_radiation_monochromator graphite
_diffrn_radiation_source 'fine-focus sealed tube'
_diffrn_radiation_type MoK\a
_diffrn_radiation_wavelength 0.71073
_diffrn_reflns_av_R_equivalents 0.0470
_diffrn_reflns_av_sigmaI/netI 0.0703
_diffrn_reflns_limit_h_max 25
_diffrn_reflns_limit_h_min -26
_diffrn_reflns_limit_k_max 14
_diffrn_reflns_limit_k_min -14
_diffrn_reflns_limit_l_max 34
_diffrn_reflns_limit_l_min -33
_diffrn_reflns_number 22606
_diffrn_reflns_theta_full 28.93
_diffrn_reflns_theta_max 28.93
_diffrn_reflns_theta_min 1.62
_exptl_absorpt_coefficient_mu 4.383
_exptl_absorpt_correction_T_max 0.6684
_exptl_absorpt_correction_T_min 0.3531
_exptl_absorpt_correction_type multi-scan
_exptl_absorpt_process_details Sadabs
_exptl_crystal_colour light-rose
_exptl_crystal_density_diffrn 2.395
_exptl_crystal_density_meas 0
_exptl_crystal_density_method 'not measured'
_exptl_crystal_description laminar
_exptl_crystal_F_000 3600
_exptl_crystal_size_max 0.30
_exptl_crystal_size_mid 0.20
_exptl_crystal_size_min 0.10
_refine_diff_density_max 2.743
_refine_diff_density_min -1.229
_refine_diff_density_rms 0.186
_refine_ls_abs_structure_details 'Flack H D (1983), Acta Cryst. A39, 876-881'
_refine_ls_abs_structure_Flack 0.037(16)
_refine_ls_extinction_method none
_refine_ls_goodness_of_fit_ref 0.993
_refine_ls_hydrogen_treatment mixed
_refine_ls_matrix_type full
_refine_ls_number_parameters 739
_refine_ls_number_reflns 11619
_refine_ls_number_restraints 2
_refine_ls_restrained_S_all 0.993
_refine_ls_R_factor_all 0.0557
_refine_ls_R_factor_gt 0.0406
_refine_ls_shift/su_max 0.019
_refine_ls_shift/su_mean 0.002
_refine_ls_structure_factor_coef Fsqd
_refine_ls_weighting_details 'calc w=1/[\s^2^(Fo^2^)+(0.0396P)^2^+0.0000P] where P=(Fo^2^+2Fc^2^)/3'
_refine_ls_weighting_scheme calc
_refine_ls_wR_factor_gt 0.0823
_refine_ls_wR_factor_ref 0.0866
_reflns_number_gt 9488
_reflns_number_total 11619
_reflns_threshold_expression >2sigma(I)
_cod_data_source_file ic0617689-file001_3.cif
_cod_data_source_block NdLnPf-2
_cod_depositor_comments
;
The following automatic conversions were performed:
'_symmetry_cell_setting' value 'Monoclinic' changed to 'monoclinic'
according to '/home/saulius/struct/CIF-dictionaries/cif_core.dic'
dictionary named 'cif_core.dic' version 2.4.1 from 2010-06-29.

Automatic conversion script
Id: cif_fix_enum 1527 2010-12-29 10:47:43Z saulius 

The following automatic conversions were performed:

'_exptl_absorpt_correction_type' tag value 'multi-scans' was replaced
with 'multi-scan' value.

Automatic conversion script
Id: cif_fix_values 1646 2011-03-28 12:23:43Z adriana 
;
_cod_database_code 4307228

loop_
_symmetry_equiv_pos_as_xyz
'x, y, z'
'x, -y, z+1/2'
'x+1/2, y+1/2, z'
'x+1/2, -y+1/2, z+1/2'

loop_
_atom_site_label
_atom_site_type_symbol
_atom_site_fract_x
_atom_site_fract_y
_atom_site_fract_z
_atom_site_U_iso_or_equiv
_atom_site_adp_type
_atom_site_occupancy
_atom_site_symmetry_multiplicity
_atom_site_calc_flag
_atom_site_refinement_flags
_atom_site_disorder_assembly
_atom_site_disorder_group
Nd1 Nd 0.84401(2) -0.21219(4) 0.688006(18) 0.01588(14) Uani 1 1 d . . .
Nd2 Nd 1.01215(2) -0.00888(5) 0.719366(19) 0.01536(13) Uani 1 1 d . . .
Nd3 Nd 1.01769(2) 0.44553(4) 0.717482(19) 0.01303(11) Uani 1 1 d . . .
Nd4 Nd 0.84629(2) 0.25773(5) 0.682843(18) 0.01376(11) Uani 1 1 d . . .
S1 S 0.75125(16) 0.4825(3) 1.09568(12) 0.0151(6) Uani 1 1 d . . .
S2 S 0.86890(15) 0.5049(2) 0.78519(12) 0.0164(6) Uani 1 1 d . . .
S3 S 0.98963(15) 0.2179(2) 0.60827(11) 0.0157(6) Uani 1 1 d . . .
S4 S 1.11070(16) 0.2771(2) 0.29985(12) 0.0162(6) Uani 1 1 d . . .
S5 S 0.73664(16) 0.0133(2) 0.59509(12) 0.0159(6) Uani 1 1 d . . .
S6 S 0.86393(16) -0.0248(2) 0.29109(13) 0.0166(6) Uani 1 1 d . . .
S7 S 0.99485(15) -0.2698(2) 0.62317(11) 0.0147(6) Uani 1 1 d . . .
S8 S 1.11788(16) -0.2242(2) 0.31633(12) 0.0164(6) Uani 1 1 d . . .
O1 O 0.6770(5) 0.4633(10) 1.0921(4) 0.035(2) Uani 1 1 d . . .
O2 O 0.7908(4) 0.3832(6) 1.1275(3) 0.0263(19) Uani 1 1 d . . .
O3 O 0.7749(4) 0.6080(6) 1.1138(3) 0.0239(18) Uani 1 1 d . . .
O4 O 0.8276(5) 0.4009(7) 0.7607(3) 0.035(2) Uani 1 1 d . . .
O5 O 0.9441(4) 0.4840(9) 0.7908(3) 0.033(2) Uani 1 1 d . . .
O6 O 0.8500(5) 0.6259(6) 0.7593(3) 0.029(2) Uani 1 1 d . . .
O7 O 1.0163(4) 0.1014(7) 0.6327(3) 0.0243(18) Uani 1 1 d . . .
O8 O 0.9140(5) 0.2230(7) 0.6053(4) 0.027(2) Uani 1 1 d . . .
O9 O 1.0249(4) 0.3295(7) 0.6327(3) 0.0207(17) Uani 1 1 d . . .
O10 O 1.1837(4) 0.3038(7) 0.3039(3) 0.031(2) Uani 1 1 d . . .
O11 O 1.0668(4) 0.3745(6) 0.2720(3) 0.0267(19) Uani 1 1 d . . .
O12 O 1.0931(4) 0.1536(6) 0.2795(3) 0.0203(17) Uani 1 1 d . . .
O13 O 0.7664(4) 0.1234(6) 0.6247(3) 0.0242(18) Uani 1 1 d . . .
O14 O 0.7653(4) -0.1063(6) 0.6184(3) 0.0223(18) Uani 1 1 d . . .
O15 O 0.6602(4) 0.0158(8) 0.5874(4) 0.031(2) Uani 1 1 d . . .
O16 O 0.8284(4) 0.0876(7) 0.2680(3) 0.0231(18) Uani 1 1 d . . .
O17 O 0.9393(4) -0.0202(6) 0.2948(3) 0.0152(17) Uani 1 1 d . . .
O18 O 0.8350(4) -0.1406(6) 0.2647(3) 0.0229(18) Uani 1 1 d . . .
O19 O 0.9191(5) -0.2590(9) 0.6193(3) 0.031(2) Uani 1 1 d . . .
O20 O 1.0321(4) -0.1602(7) 0.6464(3) 0.0214(18) Uani 1 1 d . . .
O21 O 1.0184(5) -0.3890(6) 0.6481(3) 0.0261(19) Uani 1 1 d . . .
O22 O 1.0897(4) -0.3444(6) 0.2934(3) 0.0216(19) Uani 1 1 d . . .
O23 O 1.1918(5) -0.2187(8) 0.3210(4) 0.026(2) Uani 1 1 d . . .
O24 O 1.0833(4) -0.1163(6) 0.2891(3) 0.0215(16) Uani 1 1 d . . .
O25 O 0.8943(4) 0.0023(7) 0.6756(3) 0.0246(18) Uani 1 1 d . . .
O26 O 0.9535(4) -0.2037(6) 0.7299(3) 0.0212(18) Uani 1 1 d . . .
O27 O 0.9059(4) 0.4471(6) 0.6751(3) 0.0224(18) Uani 1 1 d . . .
O28 O 0.9663(4) 0.2355(6) 0.7250(3) 0.0192(16) Uani 1 1 d . . .
O29 O 0.7182(5) 0.2701(8) 0.7045(3) 0.034(2) Uani 1 1 d . . .
O30 O 1.1359(4) 0.4639(7) 0.6933(3) 0.0269(19) Uani 1 1 d . . .
O31 O 0.7220(4) -0.2509(7) 0.7174(3) 0.0261(17) Uani 1 1 d . . .
O32 O 1.1386(4) 0.0117(7) 0.6959(3) 0.0230(17) Uani 1 1 d . . .
C1 C 0.7706(6) 0.4695(9) 1.0309(5) 0.013(2) Uani 1 1 d . . .
C2 C 0.7378(7) 0.3667(9) 0.9972(5) 0.019(2) Uani 1 1 d . . .
H2 H 0.7091 0.3082 1.0106 0.023 Uiso 1 1 calc R . .
C3 C 0.7506(6) 0.3593(8) 0.9457(4) 0.013(2) Uani 1 1 d . . .
H3 H 0.7303 0.2942 0.9241 0.016 Uiso 1 1 calc R . .
C4 C 0.7932(7) 0.4458(9) 0.9242(5) 0.016(3) Uani 1 1 d . . .
C5 C 0.8068(6) 0.4325(9) 0.8703(5) 0.019(2) Uani 1 1 d . . .
H5 H 0.7866 0.3672 0.8488 0.022 Uiso 1 1 calc R . .
C6 C 0.8513(5) 0.5205(8) 0.8507(4) 0.014(2) Uani 1 1 d . . .
C7 C 0.8809(5) 0.6195(8) 0.8828(4) 0.021(2) Uani 1 1 d . . .
H7 H 0.9090 0.6782 0.8689 0.026 Uiso 1 1 calc R . .
C8 C 0.8691(6) 0.6307(9) 0.9341(4) 0.020(2) Uani 1 1 d . . .
H8 H 0.8905 0.6953 0.9554 0.024 Uiso 1 1 calc R . .
C9 C 0.8238(7) 0.5438(8) 0.9558(5) 0.018(3) Uani 1 1 d . . .
C10 C 0.8129(7) 0.5521(9) 1.0091(5) 0.018(3) Uani 1 1 d . . .
C11 C 1.0092 0.2124 0.5415 0.017 Uani 1 1 d . . .
C12 C 0.9779 0.1142 0.5084 0.019 Uani 1 1 d . . .
H12 H 0.9485 0.0557 0.5209 0.023 Uiso 1 1 calc R . .
C13 C 0.9926(6) 0.1085(10) 0.4569(4) 0.020(2) Uani 1 1 d . . .
H13 H 0.9743 0.0426 0.4349 0.024 Uiso 1 1 calc R . .
C14 C 1.0335(6) 0.1976(8) 0.4374(5) 0.014(2) Uani 1 1 d . . .
C15 C 1.0509(6) 0.1922(9) 0.3842(4) 0.016(2) Uani 1 1 d . . .
H15 H 1.0342 0.1259 0.3618 0.020 Uiso 1 1 calc R . .
C16 C 1.0915(7) 0.2832(9) 0.3661(5) 0.021(3) Uani 1 1 d . . .
C17 C 1.1193(6) 0.3814(9) 0.3992(5) 0.022(3) Uani 1 1 d . . .
C18 C 1.1071(6) 0.3863(9) 0.4499(5) 0.023(3) Uani 1 1 d . . .
H18 H 1.1275 0.4503 0.4721 0.028 Uiso 1 1 calc R . .
C19 C 1.0639(6) 0.2962(8) 0.4706(5) 0.014(3) Uani 1 1 d . . .
C20 C 0.7636(6) 0.0249(8) 0.5327(5) 0.015(2) Uani 1 1 d . . .
C21 C 0.8045(7) -0.0617(10) 0.5131(5) 0.020(3) Uani 1 1 d . . .
H21 H 0.8226 -0.1286 0.5347 0.024 Uiso 1 1 calc R . .
C22 C 0.8200(7) -0.0526(9) 0.4616(5) 0.016(2) Uani 1 1 d . . .
C23 C 0.8632(6) -0.1426(9) 0.4407(5) 0.022(3) Uani 1 1 d . . .
H23 H 0.8827 -0.2086 0.4621 0.026 Uiso 1 1 calc R . .
C24 C 0.8763(5) -0.1329(9) 0.3894(4) 0.027(2) Uani 1 1 d . . .
H24 H 0.9042 -0.1932 0.3763 0.033 Uiso 1 1 calc R . .
C25 C 0.8491(5) -0.0356(10) 0.3566(4) 0.0158(19) Uani 1 1 d . . .
C26 C 0.8054(6) 0.0585(10) 0.3751(5) 0.021(3) Uani 1 1 d . . .
H26 H 0.7863 0.1234 0.3529 0.026 Uiso 1 1 calc R . .
C27 C 0.7924(7) 0.0489(9) 0.4286(5) 0.016(2) Uani 1 1 d . . .
C28 C 0.7509(6) 0.1403(9) 0.4496(4) 0.019(2) Uani 1 1 d . . .
C29 C 0.7351(6) 0.1301(9) 0.5001(5) 0.016(2) Uani 1 1 d . . .
H29 H 0.7066 0.1894 0.5132 0.020 Uiso 1 1 calc R . .
C30 C 1.0144(6) -0.2784(11) 0.5572(4) 0.020(2) Uani 1 1 d . . .
C31 C 0.9820(5) -0.3791(8) 0.5241(4) 0.017(2) Uani 1 1 d . . .
H31 H 0.9534 -0.4377 0.5374 0.020 Uiso 1 1 calc R . .
C32 C 0.9944(6) -0.3859(9) 0.4729(5) 0.019(2) Uani 1 1 d . . .
H32 H 0.9746 -0.4514 0.4513 0.023 Uiso 1 1 calc R . .
C33 C 1.0366(7) -0.2963(9) 0.4514(5) 0.018(3) Uani 1 1 d . . .
C34 C 1.0540(6) -0.3070(10) 0.3985(5) 0.017(2) Uani 1 1 d . . .
H34 H 1.0369 -0.3730 0.3761 0.020 Uiso 1 1 calc R . .
C35 C 1.0971(7) -0.2164(9) 0.3821(5) 0.016(2) Uani 1 1 d . . .
C36 C 1.1236(6) -0.1172(10) 0.4147(5) 0.022(3) Uani 1 1 d . . .
H36 H 1.1508 -0.0562 0.4013 0.026 Uiso 1 1 calc R . .
C37 C 1.1109(6) -0.1071(9) 0.4656(5) 0.022(3) Uani 1 1 d . . .
H37 H 1.1305 -0.0415 0.4872 0.026 Uiso 1 1 calc R . .
C38 C 1.0674(6) -0.1973(9) 0.4859(5) 0.016(3) Uani 1 1 d . . .
C39 C 1.0526(6) -0.1914(9) 0.5379(4) 0.018(3) Uani 1 1 d . . .
H39 H 1.0701 -0.1245 0.5597 0.021 Uiso 1 1 calc R . .
C40 C 1.0482(6) 0.3003(8) 0.5241(4) 0.017(3) Uani 1 1 d . . .
H40 H 1.0658 0.3657 0.5468 0.020 Uiso 1 1 calc R . .
H17 H 1.1445 0.4488 0.3779 0.058 Uiso 1 1 d . . .
H28 H 0.7421 0.2178 0.4235 0.057 Uiso 1 1 d . . .
H025 H 0.8886 0.0345 0.6466 0.058 Uiso 1 1 d . . .
H41 H 0.8303 0.5986 1.0273 0.050 Uiso 1 1 d . . .
H028 H 0.9450 0.2314 0.7564 0.058 Uiso 1 1 d . . .
H027 H 0.8822 0.5136 0.6404 0.050 Uiso 1 1 d . . .
H026 H 0.9325 -0.2615 0.7559 0.048 Uiso 1 1 d . . .
H322 H 1.1604 0.0448 0.7150 0.058 Uiso 1 1 d . . .
H321 H 1.1383 0.0613 0.6667 0.051 Uiso 1 1 d . . .
H311 H 0.7048 -0.2945 0.7022 0.053 Uiso 1 1 d . . .
H312 H 0.7235 -0.2637 0.7473 0.050 Uiso 1 1 d . . .
H291 H 0.7162 0.2932 0.7342 0.050 Uiso 1 1 d . . .
H292 H 0.7030 0.2043 0.6906 0.058 Uiso 1 1 d . . .
H301 H 1.1762 0.3941 0.6880 0.050 Uiso 1 1 d . . .
H302 H 1.1410 0.5005 0.7150 0.050 Uiso 1 1 d . . .

loop_
_atom_site_aniso_label
_atom_site_aniso_U_11
_atom_site_aniso_U_22
_atom_site_aniso_U_33
_atom_site_aniso_U_23
_atom_site_aniso_U_13
_atom_site_aniso_U_12
Nd1 0.0141(3) 0.0206(3) 0.0130(3) 0.0009(3) 0.0022(2) -0.0021(3)
Nd2 0.0130(3) 0.0224(3) 0.0108(3) 0.0001(3) 0.0021(2) -0.0004(3)
Nd3 0.0128(3) 0.0168(2) 0.0098(3) 0.0007(2) 0.0028(2) -0.0014(2)
Nd4 0.0119(3) 0.0192(2) 0.0104(3) 0.0000(2) 0.00258(19) -0.0027(3)
S1 0.0133(14) 0.0216(12) 0.0107(13) 0.0008(10) 0.0025(10) 0.0016(10)
S2 0.0194(14) 0.0171(12) 0.0137(13) 0.0017(10) 0.0055(11) 0.0003(10)
S3 0.0150(14) 0.0209(12) 0.0119(13) 0.0006(9) 0.0042(10) -0.0006(9)
S4 0.0197(15) 0.0196(12) 0.0099(13) 0.0008(9) 0.0039(11) -0.0003(10)
S5 0.0169(15) 0.0215(12) 0.0096(13) -0.0002(9) 0.0025(10) -0.0022(10)
S6 0.0182(15) 0.0178(11) 0.0150(14) -0.0027(9) 0.0065(11) -0.0004(10)
S7 0.0163(14) 0.0182(11) 0.0107(13) 0.0011(9) 0.0053(10) -0.0016(10)
S8 0.0152(14) 0.0203(13) 0.0139(14) 0.0000(10) 0.0029(11) -0.0006(10)
O1 0.018(5) 0.064(6) 0.025(5) -0.004(4) 0.011(4) -0.006(4)
O2 0.039(5) 0.021(3) 0.021(4) 0.004(3) 0.009(4) 0.004(3)
O3 0.028(4) 0.028(4) 0.015(4) -0.002(3) 0.001(3) -0.003(3)
O4 0.048(6) 0.032(4) 0.027(5) -0.011(3) 0.014(4) -0.018(4)
O5 0.019(4) 0.065(6) 0.016(4) 0.001(4) 0.010(3) 0.010(4)
O6 0.047(5) 0.021(4) 0.021(4) 0.006(3) 0.007(4) 0.000(3)
O7 0.029(4) 0.027(4) 0.017(4) 0.006(3) 0.005(3) 0.004(3)
O8 0.026(5) 0.039(5) 0.016(4) 0.001(3) 0.006(4) 0.004(3)
O9 0.021(4) 0.024(3) 0.021(4) -0.002(3) 0.016(3) -0.011(3)
O10 0.013(4) 0.052(5) 0.028(5) -0.015(4) 0.009(3) -0.010(3)
O11 0.037(5) 0.028(4) 0.013(4) 0.003(3) -0.002(3) 0.004(3)
O12 0.020(4) 0.024(3) 0.017(4) -0.005(3) 0.002(3) 0.000(3)
O13 0.037(5) 0.018(3) 0.018(4) -0.009(3) 0.004(3) 0.004(3)
O14 0.026(5) 0.019(4) 0.023(4) 0.002(3) 0.006(3) -0.001(3)
O15 0.008(4) 0.055(5) 0.029(5) -0.004(4) 0.001(4) -0.001(3)
O16 0.028(5) 0.022(4) 0.021(4) 0.011(3) 0.008(3) 0.010(3)
O17 0.010(4) 0.021(4) 0.015(4) 0.002(3) 0.005(3) 0.000(3)
O18 0.023(4) 0.026(4) 0.021(4) -0.009(3) 0.009(3) -0.005(3)
O19 0.025(5) 0.052(5) 0.019(5) -0.012(4) 0.009(4) 0.001(4)
O20 0.027(5) 0.029(4) 0.012(4) -0.002(3) 0.015(3) -0.008(3)
O21 0.037(5) 0.017(3) 0.027(5) 0.005(3) 0.011(4) 0.001(3)
O22 0.030(5) 0.011(3) 0.023(4) -0.011(3) 0.001(4) -0.003(3)
O23 0.014(4) 0.039(4) 0.026(5) -0.002(3) 0.007(3) 0.003(3)
O24 0.019(4) 0.029(4) 0.015(4) 0.008(3) -0.001(3) 0.001(3)
O25 0.019(4) 0.031(4) 0.022(5) 0.006(3) -0.003(3) 0.002(3)
O26 0.021(4) 0.027(4) 0.015(4) 0.004(3) 0.001(3) -0.001(3)
O27 0.010(4) 0.039(4) 0.018(4) 0.001(3) 0.003(3) 0.004(3)
O28 0.016(4) 0.036(4) 0.006(3) -0.001(3) 0.003(3) -0.014(3)
O29 0.026(5) 0.050(5) 0.028(5) -0.013(4) 0.010(4) -0.010(4)
O30 0.018(4) 0.050(5) 0.014(4) -0.004(3) 0.008(3) -0.009(3)
O31 0.017(4) 0.036(4) 0.026(4) -0.001(3) 0.004(3) -0.004(3)
O32 0.024(4) 0.030(4) 0.016(4) -0.002(3) 0.004(3) -0.001(3)
C1 0.011(6) 0.019(5) 0.008(5) -0.003(3) -0.001(4) 0.000(4)
C2 0.026(7) 0.019(5) 0.014(5) 0.001(4) 0.009(4) -0.005(4)
C3 0.017(6) 0.011(4) 0.010(5) -0.002(3) 0.001(4) -0.002(3)
C4 0.015(6) 0.018(5) 0.014(5) -0.002(4) -0.001(4) -0.005(4)
C5 0.022(6) 0.013(4) 0.023(6) -0.002(4) 0.010(5) -0.009(4)
C6 0.020(5) 0.012(4) 0.014(5) 0.005(3) 0.013(4) 0.007(4)
C7 0.020(5) 0.022(5) 0.023(5) 0.000(4) 0.008(4) -0.002(4)
C8 0.021(6) 0.019(5) 0.022(6) 0.000(4) 0.010(5) -0.013(4)
C9 0.025(7) 0.014(5) 0.014(6) 0.003(3) 0.002(5) 0.005(4)
C10 0.029(7) 0.011(5) 0.016(6) -0.005(4) 0.008(5) -0.002(4)
C11 0.019 0.024 0.008 -0.003 0.004 0.003
C12 0.026 0.018 0.013 -0.003 0.004 -0.005
C13 0.013(6) 0.034(5) 0.013(5) -0.007(4) 0.002(4) 0.005(4)
C14 0.012(5) 0.013(4) 0.016(6) 0.002(3) 0.001(4) -0.004(3)
C15 0.019(6) 0.025(5) 0.005(5) -0.008(4) 0.004(4) 0.000(4)
C16 0.022(7) 0.018(5) 0.025(7) 0.003(4) 0.011(5) 0.007(4)
C17 0.022(7) 0.022(5) 0.020(6) -0.005(4) 0.002(5) -0.004(4)
C18 0.024(7) 0.018(5) 0.028(7) -0.001(4) 0.004(5) -0.010(4)
C19 0.014(6) 0.015(5) 0.012(5) 0.003(3) -0.001(4) 0.007(4)
C20 0.015(6) 0.014(4) 0.015(5) 0.003(4) 0.002(4) -0.001(4)
C21 0.021(6) 0.017(5) 0.022(6) 0.001(4) 0.002(5) 0.006(4)
C22 0.017(6) 0.018(5) 0.013(5) -0.002(4) 0.004(4) -0.002(4)
C23 0.024(7) 0.016(5) 0.025(6) -0.003(4) 0.008(5) 0.010(4)
C24 0.021(6) 0.033(5) 0.030(6) 0.000(4) 0.012(4) 0.006(4)
C25 0.021(5) 0.007(4) 0.021(5) -0.003(4) 0.011(4) -0.003(4)
C26 0.025(6) 0.022(5) 0.021(6) 0.001(4) 0.019(5) 0.008(4)
C27 0.018(6) 0.023(5) 0.008(5) -0.003(4) 0.004(4) 0.003(4)
C28 0.024(6) 0.023(5) 0.012(5) 0.007(4) 0.005(4) 0.004(4)
C29 0.018(6) 0.020(5) 0.012(5) 0.001(4) 0.006(4) 0.004(4)
C30 0.016(6) 0.024(5) 0.018(5) -0.004(4) -0.007(4) 0.003(4)
C31 0.011(5) 0.019(5) 0.021(6) 0.001(4) 0.003(4) -0.005(4)
C32 0.020(6) 0.018(5) 0.019(6) -0.007(4) 0.001(5) 0.001(4)
C33 0.018(6) 0.021(5) 0.017(6) -0.003(4) 0.005(5) -0.001(4)
C34 0.010(6) 0.024(5) 0.016(6) -0.002(4) 0.002(4) 0.002(4)
C35 0.020(6) 0.023(5) 0.004(5) 0.002(4) -0.002(4) 0.009(4)
C36 0.016(6) 0.027(5) 0.024(7) 0.002(4) 0.008(5) -0.002(4)
C37 0.021(6) 0.018(5) 0.026(6) -0.001(4) 0.003(5) -0.007(4)
C38 0.016(6) 0.016(5) 0.018(6) -0.002(4) 0.009(5) 0.001(4)
C39 0.020(6) 0.015(5) 0.014(6) -0.003(4) -0.009(5) 0.002(4)
C40 0.016(5) 0.013(5) 0.019(6) -0.010(3) -0.011(4) 0.002(4)

loop_
_atom_type_symbol
_atom_type_description
_atom_type_scat_dispersion_real
_atom_type_scat_dispersion_imag
_atom_type_scat_source
C C 0.0033 0.0016 'International Tables Vol C Tables 4.2.6.8 and 6.1.1.4'
H H 0.0000 0.0000 'International Tables Vol C Tables 4.2.6.8 and 6.1.1.4'
O O 0.0106 0.0060 'International Tables Vol C Tables 4.2.6.8 and 6.1.1.4'
S S 0.1246 0.1234 'International Tables Vol C Tables 4.2.6.8 and 6.1.1.4'
Nd Nd -0.1943 3.0179 'International Tables Vol C Tables 4.2.6.8 and 6.1.1.4'

loop_
_geom_angle_atom_site_label_1
_geom_angle_atom_site_label_2
_geom_angle_atom_site_label_3
_geom_angle
_geom_angle_site_symmetry_1
_geom_angle_site_symmetry_3
_geom_angle_publ_flag
O26 Nd1 O14 141.3(2) . . ?
O26 Nd1 O16 79.3(3) . 2 ?
O14 Nd1 O16 102.1(3) . 2 ?
O26 Nd1 O6 75.1(3) . 1_545 ?
O14 Nd1 O6 143.4(3) . 1_545 ?
O16 Nd1 O6 76.6(3) 2 1_545 ?
O26 Nd1 O19 73.8(3) . . ?
O14 Nd1 O19 87.6(3) . . ?
O16 Nd1 O19 146.8(3) 2 . ?
O6 Nd1 O19 113.8(3) 1_545 . ?
O26 Nd1 O2 127.0(3) . 2_554 ?
O14 Nd1 O2 74.1(2) . 2_554 ?
O16 Nd1 O2 143.0(3) 2 2_554 ?
O6 Nd1 O2 85.4(2) 1_545 2_554 ?
O19 Nd1 O2 70.2(3) . 2_554 ?
O26 Nd1 O25 70.1(2) . . ?
O14 Nd1 O25 73.2(3) . . ?
O16 Nd1 O25 73.7(3) 2 . ?
O6 Nd1 O25 137.5(3) 1_545 . ?
O19 Nd1 O25 79.0(3) . . ?
O2 Nd1 O25 135.4(3) 2_554 . ?
O26 Nd1 O31 135.3(3) . . ?
O14 Nd1 O31 77.1(3) . . ?
O16 Nd1 O31 67.9(3) 2 . ?
O6 Nd1 O31 68.5(3) 1_545 . ?
O19 Nd1 O31 145.1(3) . . ?
O2 Nd1 O31 75.5(3) 2_554 . ?
O25 Nd1 O31 124.3(2) . . ?
O26 Nd1 Nd2 33.72(16) . . ?
O14 Nd1 Nd2 108.46(18) . . ?
O16 Nd1 Nd2 75.02(19) 2 . ?
O6 Nd1 Nd2 106.4(2) 1_545 . ?
O19 Nd1 Nd2 71.8(2) . . ?
O2 Nd1 Nd2 141.71(18) 2_554 . ?
O25 Nd1 Nd2 36.46(18) . . ?
O31 Nd1 Nd2 142.82(17) . . ?
O26 Nd2 O25 69.7(3) . . ?
O26 Nd2 O24 127.6(2) . 2 ?
O25 Nd2 O24 134.7(3) . 2 ?
O26 Nd2 O7 125.3(3) . . ?
O25 Nd2 O7 74.0(3) . . ?
O24 Nd2 O7 107.0(2) 2 . ?
O26 Nd2 O20 70.3(3) . . ?
O25 Nd2 O20 86.1(3) . . ?
O24 Nd2 O20 137.4(3) 2 . ?
O7 Nd2 O20 67.8(2) . . ?
O26 Nd2 O12 71.4(2) . 2 ?
O25 Nd2 O12 140.8(2) . 2 ?
O24 Nd2 O12 70.0(2) 2 2 ?
O7 Nd2 O12 135.3(2) . 2 ?
O20 Nd2 O12 84.8(2) . 2 ?
O26 Nd2 O17 72.1(2) . 2 ?
O25 Nd2 O17 75.0(3) . 2 ?
O24 Nd2 O17 73.5(3) 2 2 ?
O7 Nd2 O17 133.9(2) . 2 ?
O20 Nd2 O17 141.8(2) . 2 ?
O12 Nd2 O17 89.3(2) 2 2 ?
O26 Nd2 O32 125.3(2) . . ?
O25 Nd2 O32 139.2(3) . . ?
O24 Nd2 O32 70.7(2) 2 . ?
O7 Nd2 O32 67.0(3) . . ?
O20 Nd2 O32 68.6(2) . . ?
O12 Nd2 O32 70.4(2) 2 . ?
O17 Nd2 O32 143.1(3) 2 . ?
O26 Nd2 O28 129.8(3) . . ?
O25 Nd2 O28 71.4(2) . . ?
O24 Nd2 O28 67.1(2) 2 . ?
O7 Nd2 O28 70.1(2) . . ?
O20 Nd2 O28 136.3(2) . . ?
O12 Nd2 O28 135.6(2) 2 . ?
O17 Nd2 O28 68.1(2) 2 . ?
O32 Nd2 O28 105.0(2) . . ?
O26 Nd2 Nd1 31.43(18) . . ?
O25 Nd2 Nd1 38.28(17) . . ?
O24 Nd2 Nd1 143.99(18) 2 . ?
O7 Nd2 Nd1 102.27(19) . . ?
O20 Nd2 Nd1 73.56(18) . . ?
O12 Nd2 Nd1 102.78(16) 2 . ?
O17 Nd2 Nd1 71.11(17) 2 . ?
O32 Nd2 Nd1 141.96(16) . . ?
O28 Nd2 Nd1 104.91(14) . . ?
O27 Nd3 O28 70.8(3) . . ?
O27 Nd3 O22 140.3(3) . 2 ?
O28 Nd3 O22 74.9(2) . 2 ?
O27 Nd3 O11 121.7(2) . 2_565 ?
O28 Nd3 O11 141.7(2) . 2_565 ?
O22 Nd3 O11 76.4(2) 2 2_565 ?
O27 Nd3 O30 137.8(3) . . ?
O28 Nd3 O30 119.7(2) . . ?
O22 Nd3 O30 77.4(3) 2 . ?
O11 Nd3 O30 77.2(3) 2_565 . ?
O27 Nd3 O21 76.5(3) . 1_565 ?
O28 Nd3 O21 137.5(2) . 1_565 ?
O22 Nd3 O21 143.1(3) 2 1_565 ?
O11 Nd3 O21 79.1(2) 2_565 1_565 ?
O30 Nd3 O21 70.6(3) . 1_565 ?
O27 Nd3 O9 76.7(3) . . ?
O28 Nd3 O9 72.5(2) . . ?
O22 Nd3 O9 111.3(3) 2 . ?
O11 Nd3 O9 142.8(2) 2_565 . ?
O30 Nd3 O9 69.7(3) . . ?
O21 Nd3 O9 74.3(2) 1_565 . ?
O27 Nd3 O5 74.9(3) . . ?
O28 Nd3 O5 78.8(3) . . ?
O22 Nd3 O5 79.4(3) 2 . ?
O11 Nd3 O5 71.4(3) 2_565 . ?
O30 Nd3 O5 144.5(3) . . ?
O21 Nd3 O5 117.9(3) 1_565 . ?
O9 Nd3 O5 144.8(3) . . ?
O27 Nd3 Nd4 33.42(17) . . ?
O28 Nd3 Nd4 37.44(17) . . ?
O22 Nd3 Nd4 109.31(18) 2 . ?
O11 Nd3 Nd4 140.77(19) 2_565 . ?
O30 Nd3 Nd4 141.89(18) . . ?
O21 Nd3 Nd4 107.1(2) 1_565 . ?
O9 Nd3 Nd4 73.13(17) . . ?
O5 Nd3 Nd4 71.7(2) . . ?
O27 Nd4 O13 136.9(2) . . ?
O27 Nd4 O28 70.2(2) . . ?
O13 Nd4 O28 134.2(2) . . ?
O27 Nd4 O18 127.6(3) . 2 ?
O13 Nd4 O18 95.1(3) . 2 ?
O28 Nd4 O18 77.3(3) . 2 ?
O27 Nd4 O3 72.0(2) . 2_564 ?
O13 Nd4 O3 70.6(2) . 2_564 ?
O28 Nd4 O3 139.4(2) . 2_564 ?
O18 Nd4 O3 139.9(3) 2 2_564 ?
O27 Nd4 O8 74.8(3) . . ?
O13 Nd4 O8 79.0(3) . . ?
O28 Nd4 O8 75.6(3) . . ?
O18 Nd4 O8 134.4(3) 2 . ?
O3 Nd4 O8 80.9(3) 2_564 . ?
O27 Nd4 O4 71.8(3) . . ?
O13 Nd4 O4 131.3(3) . . ?
O28 Nd4 O4 87.4(3) . . ?
O18 Nd4 O4 66.7(3) 2 . ?
O3 Nd4 O4 94.4(3) 2_564 . ?
O8 Nd4 O4 146.0(3) . . ?
O27 Nd4 O29 118.3(2) . . ?
O13 Nd4 O29 67.2(2) . . ?
O28 Nd4 O29 142.3(2) . . ?
O18 Nd4 O29 69.1(3) 2 . ?
O3 Nd4 O29 70.8(3) 2_564 . ?
O8 Nd4 O29 141.3(3) . . ?
O4 Nd4 O29 64.1(3) . . ?
O27 Nd4 O25 128.9(3) . . ?
O13 Nd4 O25 66.4(2) . . ?
O28 Nd4 O25 68.7(2) . . ?
O18 Nd4 O25 69.6(2) 2 . ?
O3 Nd4 O25 129.8(2) 2_564 . ?
O8 Nd4 O25 66.7(2) . . ?
O4 Nd4 O25 133.7(3) . . ?
O29 Nd4 O25 112.8(2) . . ?
O27 Nd4 Nd3 32.58(17) . . ?
O13 Nd4 Nd3 152.74(18) . . ?
O28 Nd4 Nd3 37.72(16) . . ?
O18 Nd4 Nd3 104.4(2) 2 . ?
O3 Nd4 Nd3 103.95(18) 2_564 . ?
O8 Nd4 Nd3 73.8(2) . . ?
O4 Nd4 Nd3 74.9(2) . . ?
O29 Nd4 Nd3 137.68(17) . . ?
O25 Nd4 Nd3 102.49(16) . . ?
O1 S1 O3 114.4(6) . . ?
O1 S1 O2 111.9(6) . . ?
O3 S1 O2 111.1(5) . . ?
O1 S1 C1 106.4(6) . . ?
O3 S1 C1 105.5(5) . . ?
O2 S1 C1 106.9(5) . . ?
O4 S2 O6 112.6(6) . . ?
O4 S2 O5 114.4(6) . . ?
O6 S2 O5 111.0(5) . . ?
O4 S2 C6 107.6(5) . . ?
O6 S2 C6 105.8(4) . . ?
O5 S2 C6 104.7(5) . . ?
O7 S3 O9 113.0(5) . . ?
O7 S3 O8 110.5(5) . . ?
O9 S3 O8 113.7(5) . . ?
O7 S3 C11 105.4(3) . . ?
O9 S3 C11 105.9(3) . . ?
O8 S3 C11 107.8(4) . . ?
O12 S4 O10 112.8(5) . . ?
O12 S4 O11 112.2(5) . . ?
O10 S4 O11 113.6(5) . . ?
O12 S4 C16 107.6(5) . . ?
O10 S4 C16 105.7(6) . . ?
O11 S4 C16 104.0(5) . . ?
O13 S5 O14 112.3(5) . . ?
O13 S5 O15 111.8(5) . . ?
O14 S5 O15 112.7(5) . . ?
O13 S5 C20 105.2(5) . . ?
O14 S5 C20 106.0(5) . . ?
O15 S5 C20 108.2(6) . . ?
O16 S6 O17 114.5(5) . . ?
O16 S6 O18 111.6(6) . . ?
O17 S6 O18 112.0(5) . . ?
O16 S6 C25 107.6(5) . . ?
O17 S6 C25 104.4(5) . . ?
O18 S6 C25 106.0(5) . . ?
O20 S7 O21 114.1(5) . . ?
O20 S7 O19 113.8(5) . . ?
O21 S7 O19 110.3(6) . . ?
O20 S7 C30 105.1(5) . . ?
O21 S7 C30 105.6(5) . . ?
O19 S7 C30 107.2(5) . . ?
O23 S8 O24 113.7(5) . . ?
O23 S8 O22 112.4(5) . . ?
O24 S8 O22 111.7(5) . . ?
O23 S8 C35 106.8(6) . . ?
O24 S8 C35 104.9(5) . . ?
O22 S8 C35 106.7(5) . . ?
S1 O2 Nd1 172.2(5) . 2 ?
S1 O3 Nd4 148.5(5) . 2_565 ?
S2 O4 Nd4 130.3(5) . . ?
S2 O5 Nd3 128.0(5) . . ?
S2 O6 Nd1 156.1(5) . 1_565 ?
S3 O7 Nd2 136.1(5) . . ?
S3 O8 Nd4 126.6(5) . . ?
S3 O9 Nd3 132.8(4) . . ?
S4 O11 Nd3 166.6(5) . 2_564 ?
S4 O12 Nd2 149.7(5) . 2_554 ?
S5 O13 Nd4 161.2(5) . . ?
S5 O14 Nd1 148.0(5) . . ?
S6 O16 Nd1 131.0(5) . 2_554 ?
S6 O17 Nd2 128.3(5) . 2_554 ?
S6 O18 Nd4 136.9(5) . 2_554 ?
S7 O19 Nd1 131.3(5) . . ?
S7 O20 Nd2 133.3(4) . . ?
S7 O21 Nd3 152.2(5) . 1_545 ?
S8 O22 Nd3 145.5(5) . 2_554 ?
S8 O24 Nd2 159.8(5) . 2_554 ?
Nd2 O25 Nd1 105.3(3) . . ?
Nd2 O25 Nd4 108.4(3) . . ?
Nd1 O25 Nd4 134.7(3) . . ?
Nd1 O26 Nd2 114.8(3) . . ?
Nd3 O27 Nd4 114.0(3) . . ?
Nd4 O28 Nd3 104.8(3) . . ?
Nd4 O28 Nd2 111.6(2) . . ?
Nd3 O28 Nd2 134.9(3) . . ?
C10 C1 C2 118.3(11) . . ?
C10 C1 S1 123.7(8) . . ?
C2 C1 S1 117.9(9) . . ?
C3 C2 C1 118.1(10) . . ?
C2 C3 C4 122.5(10) . . ?
C9 C4 C3 119.5(11) . . ?
C9 C4 C5 119.8(11) . . ?
C3 C4 C5 120.7(9) . . ?
C6 C5 C4 118.7(9) . . ?
C7 C6 C5 120.7(9) . . ?
C7 C6 S2 120.0(7) . . ?
C5 C6 S2 119.3(8) . . ?
C8 C7 C6 120.6(9) . . ?
C7 C8 C9 120.7(10) . . ?
C4 C9 C10 119.2(11) . . ?
C4 C9 C8 119.5(11) . . ?
C10 C9 C8 121.2(10) . . ?
C1 C10 C9 122.2(10) . . ?
C40 C11 C12 122.6(4) . . ?
C40 C11 S3 120.5(4) . . ?
C12 C11 S3 116.88(8) . . ?
C13 C12 C11 117.6(5) . . ?
C14 C13 C12 121.6(9) . . ?
C13 C14 C19 120.3(11) . . ?
C13 C14 C15 122.7(9) . . ?
C19 C14 C15 116.9(10) . . ?
C16 C15 C14 121.0(10) . . ?
C15 C16 C17 121.0(11) . . ?
C15 C16 S4 120.4(9) . . ?
C17 C16 S4 118.6(9) . . ?
C18 C17 C16 119.8(11) . . ?
C17 C18 C19 121.7(10) . . ?
C14 C19 C18 119.5(11) . . ?
C14 C19 C40 117.2(10) . . ?
C18 C19 C40 123.3(10) . . ?
C21 C20 C29 120.4(11) . . ?
C21 C20 S5 123.9(9) . . ?
C29 C20 S5 115.5(8) . . ?
C20 C21 C22 121.3(11) . . ?
C21 C22 C27 119.5(10) . . ?
C21 C22 C23 121.8(10) . . ?
C27 C22 C23 118.7(11) . . ?
C24 C23 C22 120.5(10) . . ?
C23 C24 C25 121.4(10) . . ?
C24 C25 C26 121.0(9) . . ?
C24 C25 S6 121.6(8) . . ?
C26 C25 S6 117.4(8) . . ?
C27 C26 C25 117.5(10) . . ?
C28 C27 C22 118.9(11) . . ?
C28 C27 C26 120.3(10) . . ?
C22 C27 C26 120.8(10) . . ?
C29 C28 C27 121.4(10) . . ?
C28 C29 C20 118.4(10) . . ?
C39 C30 C31 121.5(10) . . ?
C39 C30 S7 121.6(8) . . ?
C31 C30 S7 116.7(9) . . ?
C32 C31 C30 118.1(9) . . ?
C31 C32 C33 121.9(10) . . ?
C32 C33 C34 122.5(10) . . ?
C32 C33 C38 118.0(11) . . ?
C34 C33 C38 119.3(11) . . ?
C35 C34 C33 117.8(10) . . ?
C34 C35 C36 122.4(11) . . ?
C34 C35 S8 119.0(9) . . ?
C36 C35 S8 118.5(9) . . ?
C37 C36 C35 121.5(11) . . ?
C36 C37 C38 119.6(10) . . ?
C39 C38 C37 122.0(10) . . ?
C39 C38 C33 118.8(10) . . ?
C37 C38 C33 119.2(11) . . ?
C30 C39 C38 121.7(10) . . ?
C11 C40 C19 120.6(8) . . ?

loop_
_geom_bond_atom_site_label_1
_geom_bond_atom_site_label_2
_geom_bond_distance
_geom_bond_site_symmetry_2
_geom_bond_publ_flag
Nd1 O26 2.243(8) . ?
Nd1 O14 2.435(8) . ?
Nd1 O16 2.473(7) 2 ?
Nd1 O6 2.477(7) 1_545 ?
Nd1 O19 2.484(9) . ?
Nd1 O2 2.495(7) 2_554 ?
Nd1 O25 2.506(7) . ?
Nd1 O31 2.629(8) . ?
Nd1 Nd2 3.9033(6) . ?
Nd2 O26 2.388(6) . ?
Nd2 O25 2.404(8) . ?
Nd2 O24 2.464(7) 2 ?
Nd2 O7 2.497(7) . ?
Nd2 O20 2.516(7) . ?
Nd2 O12 2.538(7) 2 ?
Nd2 O17 2.563(8) 2 ?
Nd2 O32 2.630(8) . ?
Nd2 O28 2.742(7) . ?
Nd3 O27 2.285(7) . ?
Nd3 O28 2.453(7) . ?
Nd3 O22 2.453(7) 2 ?
Nd3 O11 2.459(7) 2_565 ?
Nd3 O30 2.480(8) . ?
Nd3 O21 2.480(7) 1_565 ?
Nd3 O9 2.496(7) . ?
Nd3 O5 2.543(8) . ?
Nd3 Nd4 3.8761(7) . ?
Nd4 O27 2.337(7) . ?
Nd4 O13 2.436(7) . ?
Nd4 O28 2.438(7) . ?
Nd4 O18 2.453(8) 2 ?
Nd4 O3 2.509(8) 2_564 ?
Nd4 O8 2.550(9) . ?
Nd4 O4 2.554(8) . ?
Nd4 O29 2.638(9) . ?
Nd4 O25 2.870(7) . ?
S1 O1 1.453(10) . ?
S1 O3 1.455(8) . ?
S1 O2 1.470(8) . ?
S1 C1 1.744(13) . ?
S2 O4 1.447(8) . ?
S2 O6 1.459(8) . ?
S2 O5 1.470(9) . ?
S2 C6 1.751(10) . ?
S3 O7 1.440(7) . ?
S3 O9 1.456(8) . ?
S3 O8 1.467(10) . ?
S3 C11 1.789(3) . ?
S4 O12 1.425(8) . ?
S4 O10 1.441(9) . ?
S4 O11 1.453(7) . ?
S4 C16 1.774(13) . ?
S5 O13 1.457(7) . ?
S5 O14 1.469(8) . ?
S5 O15 1.475(9) . ?
S5 C20 1.742(13) . ?
S6 O16 1.454(8) . ?
S6 O17 1.461(9) . ?
S6 O18 1.466(7) . ?
S6 C25 1.731(9) . ?
S7 O20 1.445(8) . ?
S7 O21 1.452(7) . ?
S7 O19 1.471(10) . ?
S7 C30 1.772(12) . ?
S8 O23 1.431(10) . ?
S8 O24 1.447(7) . ?
S8 O22 1.469(7) . ?
S8 C35 1.774(12) . ?
O2 Nd1 2.495(7) 2 ?
O3 Nd4 2.509(8) 2_565 ?
O6 Nd1 2.477(7) 1_565 ?
O11 Nd3 2.459(7) 2_564 ?
O12 Nd2 2.538(7) 2_554 ?
O16 Nd1 2.473(7) 2_554 ?
O17 Nd2 2.563(8) 2_554 ?
O18 Nd4 2.453(8) 2_554 ?
O21 Nd3 2.480(7) 1_545 ?
O22 Nd3 2.453(7) 2_554 ?
O24 Nd2 2.464(7) 2_554 ?
C1 C10 1.370(17) . ?
C1 C2 1.469(15) . ?
C2 C3 1.368(15) . ?
C3 C4 1.396(15) . ?
C4 C9 1.389(15) . ?
C4 C5 1.435(16) . ?
C5 C6 1.411(13) . ?
C6 C7 1.397(14) . ?
C7 C8 1.358(15) . ?
C8 C9 1.438(15) . ?
C9 C10 1.402(17) . ?
C11 C40 1.317(11) . ?
C11 C12 1.4145 . ?
C12 C13 1.377(10) . ?
C13 C14 1.373(15) . ?
C14 C19 1.413(14) . ?
C14 C15 1.438(16) . ?
C15 C16 1.366(16) . ?
C16 C17 1.393(15) . ?
C17 C18 1.342(16) . ?
C18 C19 1.422(14) . ?
C19 C40 1.434(16) . ?
C20 C21 1.356(16) . ?
C20 C29 1.448(15) . ?
C21 C22 1.386(18) . ?
C22 C27 1.416(16) . ?
C22 C23 1.424(15) . ?
C23 C24 1.363(15) . ?
C24 C25 1.378(14) . ?
C25 C26 1.432(14) . ?
C26 C27 1.418(16) . ?
C27 C28 1.413(15) . ?
C28 C29 1.364(15) . ?
C30 C39 1.320(16) . ?
C30 C31 1.442(14) . ?
C31 C32 1.356(15) . ?
C32 C33 1.414(16) . ?
C33 C34 1.436(17) . ?
C33 C38 1.436(15) . ?
C34 C35 1.377(16) . ?
C35 C36 1.387(15) . ?
C36 C37 1.353(16) . ?
C37 C38 1.420(14) . ?
C38 C39 1.393(16) . ?
